data_8101199
loop_
_publ_author_name
'M\"uller, Ulrich'
'Noll, Andrea'

_publ_section_title
;
 Crystal structure of hexakis(acetonitrile)sodium hexachlorotantalate(V),
 [Na(NCCH~3~)~6~][TaCl~6~]
;
_journal_coden_ASTM ZKNSFT
_journal_issue 1
_journal_name_full 'Zeitschrift f\"ur Kristallographie - New Crystal Structures'
_journal_page_first 191
_journal_page_last 192
_journal_paper_doi 10.1515/ncrs-2000-0194
_journal_volume 215
_journal_year 2000
_chemical_formula_moiety '[Na (N C C H3)6]  [Ta Cl6]'
_chemical_formula_structural '[Na (N C C H3)6]  [Ta Cl6]'
_chemical_formula_sum 'C12 H18 Cl6 N6 Na Ta'
_chemical_formula_weight 662.98
_space_group_IT_number 70
_symmetry_cell_setting orthorhombic
_symmetry_space_group_name_Hall '-F 2uv 2vw'
_symmetry_space_group_name_H-M 'F d d d :2'
_cell_angle_alpha 90.00
_cell_angle_beta 90.00
_cell_angle_gamma 90.00
_cell_formula_units_Z 24
_cell_length_a 15.602(2)
_cell_length_b 21.668(2)
_cell_length_c 45.865(6)
_cell_measurement_temperature 173(2)
_cell_volume 15505(3)
_diffrn_ambient_temperature 173(2)
_exptl_crystal_density_diffrn 1.694
_cod_original_sg_symbol_H-M 'F d d d'
_cod_database_code 8101199

loop_
_symmetry_equiv_pos_as_xyz
'x, y, z'
'-x+3/4, -y+3/4, z'
'-x+3/4, y, -z+3/4'
'x, -y+3/4, -z+3/4'
'x, y+1/2, z+1/2'
'-x+3/4, -y+5/4, z+1/2'
'-x+3/4, y+1/2, -z+5/4'
'x, -y+5/4, -z+5/4'
'x+1/2, y, z+1/2'
'-x+5/4, -y+3/4, z+1/2'
'-x+5/4, y, -z+5/4'
'x+1/2, -y+3/4, -z+5/4'
'x+1/2, y+1/2, z'
'-x+5/4, -y+5/4, z'
'-x+5/4, y+1/2, -z+3/4'
'x+1/2, -y+5/4, -z+3/4'
'-x, -y, -z'
'x-3/4, y-3/4, -z'
'x-3/4, -y, z-3/4'
'-x, y-3/4, z-3/4'
'-x, -y+1/2, -z+1/2'
'x-3/4, y-1/4, -z+1/2'
'x-3/4, -y+1/2, z-1/4'
'-x, y-1/4, z-1/4'
'-x+1/2, -y, -z+1/2'
'x-1/4, y-3/4, -z+1/2'
'x-1/4, -y, z-1/4'
'-x+1/2, y-3/4, z-1/4'
'-x+1/2, -y+1/2, -z'
'x-1/4, y-1/4, -z'
'x-1/4, -y+1/2, z-3/4'
'-x+1/2, y-1/4, z-3/4'

loop_
_atom_site_label
_atom_site_type_symbol
_atom_site_fract_x
_atom_site_fract_y
_atom_site_fract_z
_atom_site_U_iso_or_equiv
_atom_site_adp_type
_atom_site_occupancy
_atom_site_calc_flag
_atom_site_refinement_flags
_atom_site_disorder_assembly
_atom_site_disorder_group
Ta1 Ta 0.6250 0.1250 0.1250 0.0328(2) Uani 1 d S . .
Ta2 Ta 0.3750 -0.1250 0.038065(9) 0.0352(2) Uani 1 d S . .
Cl1 Cl 0.51896(12) 0.12579(11) 0.08880(4) 0.0481(5) Uani 1 d . . .
Cl2 Cl 0.6250 0.01692(12) 0.1250 0.0539(8) Uani 1 d S . .
Cl3 Cl 0.48202(12) -0.12131(10) 0.00265(4) 0.0505(5) Uani 1 d . . .
Cl4 Cl 0.38336(15) -0.23287(10) 0.03830(5) 0.0538(6) Uani 1 d . . .
Cl5 Cl 0.47913(14) -0.11959(12) 0.07474(5) 0.0619(6) Uani 1 d . . .
Na1 Na 0.1250 0.1250 0.1250 0.0354(13) Uani 1 d S . .
N1 N 0.1250 0.0099(5) 0.1250 0.053(3) Uani 1 d S . .
C11 C 0.1250 -0.0394(8) 0.1250 0.107(7) Uani 1 d S . .
C12 C 0.1250 -0.1076(8) 0.1250 0.32(3) Uani 1 d S . .
H12A H 0.0738 -0.1224 0.1343 0.473 Uiso 0.50 calc PR . .
H12B H 0.1742 -0.1224 0.1354 0.473 Uiso 0.50 calc PR . .
H12C H 0.1270 -0.1224 0.1053 0.473 Uiso 0.50 calc PR . .
N2 N 0.2350(4) 0.1271(3) 0.08482(15) 0.0492(17) Uani 1 d . . .
C21 C 0.2765(5) 0.1351(4) 0.06516(17) 0.0390(19) Uani 1 d . . .
C22 C 0.3294(6) 0.1470(4) 0.03963(17) 0.052(2) Uani 1 d . . .
H22A H 0.3162 0.1174 0.0247 0.078 Uiso 1 calc R . .
H22B H 0.3888 0.1437 0.0448 0.078 Uiso 1 calc R . .
H22C H 0.3179 0.1879 0.0325 0.078 Uiso 1 calc R . .
Na2 Na 0.3750 0.3750 0.04195(8) 0.0398(11) Uani 1 d S . .
N3 N 0.3545(6) 0.2992(4) 0.00211(19) 0.074(2) Uani 1 d . . .
C31 C 0.3601(6) 0.2715(4) -0.0187(2) 0.050(2) Uani 1 d . . .
C32 C 0.3670(6) 0.2376(5) -0.04531(17) 0.062(3) Uani 1 d . . .
H32A H 0.3190 0.2471 -0.0576 0.093 Uiso 1 calc R . .
H32B H 0.3675 0.1942 -0.0411 0.093 Uiso 1 calc R . .
H32C H 0.4192 0.2488 -0.0551 0.093 Uiso 1 calc R . .
N4 N 0.4011(6) 0.4526(4) 0.08097(18) 0.075(3) Uani 1 d . . .
C41 C 0.3933(6) 0.4781(4) 0.1023(2) 0.050(2) Uani 1 d . . .
C42 C 0.3848(6) 0.5114(5) 0.12946(17) 0.057(3) Uani 1 d . . .
H42A H 0.4373 0.5084 0.1403 0.086 Uiso 1 calc R . .
H42B H 0.3388 0.4940 0.1407 0.086 Uiso 1 calc R . .
H42C H 0.3727 0.5540 0.1254 0.086 Uiso 1 calc R . .
N5 N 0.5256(6) 0.3366(4) 0.0409(2) 0.085(3) Uani 1 d . . .
C51 C 0.5741(6) 0.2990(4) 0.04148(19) 0.052(2) Uani 1 d . . .
C52 C 0.6342(5) 0.2483(4) 0.04268(17) 0.054(3) Uani 1 d . . .
H52A H 0.6716 0.2535 0.0591 0.081 Uiso 1 calc R . .
H52B H 0.6676 0.2475 0.0251 0.081 Uiso 1 calc R . .
H52C H 0.6035 0.2101 0.0446 0.081 Uiso 1 calc R . .

loop_
_atom_site_aniso_label
_atom_site_aniso_U_11
_atom_site_aniso_U_22
_atom_site_aniso_U_33
_atom_site_aniso_U_23
_atom_site_aniso_U_13
_atom_site_aniso_U_12
Ta1 0.0379(4) 0.0261(4) 0.0343(4) 0.000 0.000 0.000
Ta2 0.0374(3) 0.0335(3) 0.0348(3) 0.000 0.000 0.0062(2)
Cl1 0.0469(11) 0.0545(12) 0.0429(11) 0.0041(13) -0.0093(9) 0.0013(12)
Cl2 0.077(2) 0.0291(15) 0.0560(18) 0.000 -0.010(2) 0.000
Cl3 0.0415(11) 0.0582(13) 0.0519(12) -0.0005(13) 0.0121(10) 0.0064(11)
Cl4 0.0678(14) 0.0355(12) 0.0580(13) 0.0024(9) -0.0044(13) 0.0069(10)
Cl5 0.0635(14) 0.0660(14) 0.0562(13) -0.0062(13) -0.0231(12) 0.0100(13)
Na1 0.033(3) 0.040(3) 0.033(3) 0.000 0.000 0.000
N1 0.065(7) 0.033(6) 0.059(7) 0.000 -0.006(7) 0.000
C11 0.18(2) 0.054(11) 0.089(12) 0.000 0.091(14) 0.000
C12 0.50(6) 0.018(9) 0.42(5) 0.000 0.37(5) 0.000
N2 0.048(4) 0.045(4) 0.055(4) 0.002(5) 0.007(4) 0.010(4)
C21 0.037(4) 0.041(5) 0.039(5) 0.007(4) 0.005(4) 0.006(4)
C22 0.055(5) 0.050(5) 0.052(6) 0.013(4) 0.002(4) 0.008(4)
Na2 0.041(2) 0.036(3) 0.043(3) 0.000 0.000 -0.003(2)
N3 0.095(7) 0.061(5) 0.065(5) -0.016(5) -0.007(5) 0.005(5)
C31 0.067(6) 0.029(5) 0.055(6) 0.000(4) -0.009(5) 0.006(4)
C32 0.068(7) 0.056(6) 0.062(6) -0.012(5) -0.009(6) 0.012(5)
N4 0.104(7) 0.066(5) 0.056(5) -0.023(5) 0.002(5) -0.005(5)
C41 0.062(6) 0.033(5) 0.055(6) 0.000(5) 0.004(5) -0.007(4)
C42 0.075(7) 0.058(6) 0.039(6) -0.004(4) -0.004(6) -0.001(5)
N5 0.055(5) 0.091(7) 0.109(8) -0.011(6) -0.002(5) 0.019(5)
C51 0.047(5) 0.048(6) 0.059(7) -0.006(5) -0.006(5) -0.002(5)
C52 0.061(6) 0.048(6) 0.053(6) -0.003(4) 0.001(5) 0.000(4)

loop_
_geom_bond_atom_site_label_1
_geom_bond_atom_site_label_2
_geom_bond_distance
_geom_bond_site_symmetry_2
_geom_bond_publ_flag
Ta1 Cl2 2.342(3) . ?
Ta1 Cl1 2.344(2) . ?
Ta2 Cl3 2.331(2) . ?
Ta2 Cl4 2.341(2) . ?
Ta2 Cl5 2.342(2) . ?
Na1 N1 2.494(10) . ?
N1 C11 1.067(16) . ?
C11 C12 1.48(2) . ?
Na1 N2 2.518(7) . ?
N2 C21 1.124(9) . ?
C21 C22 1.455(11) . ?
Na2 N3 2.478(9) . ?
N3 C31 1.131(10) . ?
C31 C32 1.427(12) . ?
Na2 N4 2.489(8) . ?
N4 C41 1.131(10) . ?
C41 C42 1.445(12) . ?
Na2 N5 2.493(9) . ?
N5 C51 1.112(11) . ?
C51 C52 1.446(13) . ?
